data_9012772
loop_
_publ_author_name
'Franke, W. A.'
'Luger, P.'
'Weber, M.'
'Ivanova, T. I.'

_publ_section_title
;
 Low hydrothermal growth of sincosite Ca(VO/PO4)2*4H2O
;
_journal_name_full 'Zapiski Vserossijskogo Mineralogicheskogo Obshchestva'
_journal_page_first 85
_journal_page_last 86
_journal_volume 126N2
_journal_year 1997
_chemical_compound_source Synthetic
_chemical_formula_sum 'Ca H8 O14 P2 V2'
_chemical_name_mineral Sincosite
_space_group_IT_number 1
_symmetry_space_group_name_Hall 'P 1'
_symmetry_space_group_name_H-M 'P 1'
_cell_angle_alpha 106.72
_cell_angle_beta 94.10
_cell_angle_gamma 90.06
_cell_length_a 6.354
_cell_length_b 6.329
_cell_length_c 6.598
_cell_formula_units_Z 1
_cell_volume 253.402
_database_code_amcsd 0015719
_exptl_crystal_density_diffrn 2.857
_cod_original_formula_sum 'Ca V2 P2 O14 H8'
_cod_database_code 9012772

loop_
_space_group_symop_operation_xyz
x,y,z

loop_
_atom_site_aniso_label
_atom_site_aniso_U_11
_atom_site_aniso_U_22
_atom_site_aniso_U_33
_atom_site_aniso_U_12
_atom_site_aniso_U_13
_atom_site_aniso_U_23
Ca 0.01500 0.02100 0.01600 0.00800 0.00600 0.00300
V1 0.00700 0.00500 0.00900 0.00200 0.00100 -0.00200
V2 0.00700 0.00500 0.00900 0.00100 0.00200 -0.00100
P1 0.00900 0.00300 0.00700 0.00000 0.00300 -0.00100
P2 0.00500 0.00500 0.00800 0.00300 -0.00100 -0.00200
O1 0.01200 0.01300 0.01200 0.00700 0.00200 -0.00100
O2 0.01500 0.02200 0.01200 0.00600 0.00000 0.00600
O3 0.00900 0.01000 0.00900 0.00000 -0.00100 -0.00400
O4 0.01100 0.00500 0.00800 0.00200 0.00300 -0.00300
O5 0.02400 0.00300 0.01100 0.00100 0.00100 -0.00100
O6 0.00800 0.01400 0.01000 0.00400 0.00400 0.00000
O7 0.00800 0.00900 0.01100 -0.00100 -0.00200 -0.00200
O8 0.00200 0.01300 0.01500 0.00500 -0.00300 -0.00200
O9 0.01600 0.00400 0.01500 0.00400 0.01000 0.00500
O10 0.00600 0.00500 0.01300 0.00400 0.00100 -0.00100
O11 0.01200 0.00800 0.01600 0.00300 0.00400 0.00100
O12 0.02000 0.01000 0.01000 0.00500 0.00200 -0.00300
O13 0.01900 0.02100 0.01000 -0.00100 -0.00100 0.00100
O14 0.02500 0.01200 0.01200 -0.00100 0.00100 -0.00400

loop_
_atom_site_label
_atom_site_fract_x
_atom_site_fract_y
_atom_site_fract_z
_atom_site_U_iso_or_equiv
Ca 0.52500 0.46000 0.14300 ?
V1 -0.16700 0.49800 0.70000 ?
V2 0.32500 -0.06900 0.51900 ?
P1 0.33300 0.46800 0.61800 ?
P2 -0.16700 -0.03500 0.60400 ?
O1 -0.20900 0.44300 0.44700 ?
O2 0.33900 0.00900 0.77100 ?
O3 0.35300 0.60800 0.46500 ?
O4 0.14600 0.53500 0.75300 ?
O5 0.30300 0.23000 0.46800 ?
O6 0.52800 0.49200 0.77600 ?
O7 -0.14100 0.20600 0.74100 ?
O8 0.01400 -0.10300 0.45500 ?
O9 -0.17600 -0.17100 0.76200 ?
O10 -0.36900 -0.07200 0.45600 ?
O11 0.86500 0.58700 0.08000 ?
O12 0.32400 0.80400 0.13800 ?
O13 0.16700 0.30500 0.10200 ?
O14 0.64000 0.09500 0.10600 ?
H1 0.97740 0.44230 0.08330 0.03500
H2 0.88460 0.72770 0.12170 0.03500
H3 0.39580 0.81910 0.06710 0.03500
H4 0.19470 0.76750 0.02800 0.03500
H5 0.14990 0.25970 0.25890 0.03500
H6 0.15850 0.20120 0.00000 0.03500
H7 0.68180 0.03560 0.23210 0.03500
H8 0.82870 0.12870 0.13520 0.03500

loop_
_cod_related_entry_id
_cod_related_entry_database
_cod_related_entry_code
1 AMCSD 0015719
